data_7006996
loop_
_publ_author_name
'Bai, Sheng-Di'
'Guo, Jian-Ping'
'Liu, Dian-Sheng'

_publ_section_title
;
 A convenient route to silyl linked bis(amidinate) ligands and
 synthesis of group(I) metal derivatives.
;
_journal_issue 18
_journal_name_full 'Dalton transactions (Cambridge, England : 2003)'
_journal_page_first 2244
_journal_page_last 2250
_journal_paper_doi 10.1039/b516283a
_journal_year 2006
_chemical_formula_sum 'C96 H132 Li4 N8 O4 Si2'
_chemical_formula_weight 1546.04
_chemical_name_systematic
;
?
;
_space_group_IT_number 13
_symmetry_cell_setting monoclinic
_symmetry_space_group_name_Hall '-P 2yac'
_symmetry_space_group_name_H-M 'P 1 2/n 1'
_atom_sites_solution_hydrogens geom
_atom_sites_solution_primary direct
_atom_sites_solution_secondary difmap
_audit_creation_method SHELXL-97
_cell_angle_alpha 90.00
_cell_angle_beta 101.957(2)
_cell_angle_gamma 90.00
_cell_formula_units_Z 2
_cell_length_a 20.4738(13)
_cell_length_b 11.3967(7)
_cell_length_c 21.0692(12)
_cell_measurement_temperature 293(2)
_cell_volume 4809.5(5)
_computing_cell_refinement SAINT
_computing_data_collection Smart
_computing_data_reduction SAINT
_computing_molecular_graphics 'SHELXL-97 (Sheldrick, 1997)'
_computing_publication_material 'SHELXL-97 (Sheldrick, 1997)'
_computing_structure_refinement 'SHELXL-97 (Sheldrick, 1997)'
_computing_structure_solution 'SHELXS-97 (Sheldrick, 1990)'
_diffrn_ambient_temperature 293(2)
_diffrn_measured_fraction_theta_full 0.999
_diffrn_measured_fraction_theta_max 0.999
_diffrn_measurement_device_type 'Smart CCD'
_diffrn_measurement_method '\w scan'
_diffrn_radiation_monochromator graphite
_diffrn_radiation_source 'fine-focus sealed tube'
_diffrn_radiation_type MoK\a
_diffrn_radiation_wavelength 0.71073
_diffrn_reflns_av_R_equivalents 0.0845
_diffrn_reflns_av_sigmaI/netI 0.1189
_diffrn_reflns_limit_h_max 20
_diffrn_reflns_limit_h_min -24
_diffrn_reflns_limit_k_max 13
_diffrn_reflns_limit_k_min -13
_diffrn_reflns_limit_l_max 25
_diffrn_reflns_limit_l_min -23
_diffrn_reflns_number 25316
_diffrn_reflns_theta_full 25.00
_diffrn_reflns_theta_max 25.00
_diffrn_reflns_theta_min 1.56
_exptl_absorpt_coefficient_mu 0.087
_exptl_absorpt_correction_T_max 0.9827
_exptl_absorpt_correction_T_min 0.9659
_exptl_absorpt_correction_type multi-scan
_exptl_absorpt_process_details SADABS
_exptl_crystal_colour Colorless
_exptl_crystal_density_diffrn 1.068
_exptl_crystal_density_method 'not measured'
_exptl_crystal_description Block
_exptl_crystal_F_000 1672
_exptl_crystal_size_max 0.40
_exptl_crystal_size_mid 0.30
_exptl_crystal_size_min 0.20
_refine_diff_density_max 0.267
_refine_diff_density_min -0.287
_refine_diff_density_rms 0.038
_refine_ls_extinction_method none
_refine_ls_goodness_of_fit_ref 0.897
_refine_ls_hydrogen_treatment constr
_refine_ls_matrix_type full
_refine_ls_number_parameters 516
_refine_ls_number_reflns 8469
_refine_ls_number_restraints 0
_refine_ls_restrained_S_all 0.897
_refine_ls_R_factor_all 0.1687
_refine_ls_R_factor_gt 0.0613
_refine_ls_shift/su_max 0.000
_refine_ls_shift/su_mean 0.000
_refine_ls_structure_factor_coef Fsqd
_refine_ls_weighting_details 'calc w=1/[\s^2^(Fo^2^)+(0.0895P)^2^+0.0000P] where P=(Fo^2^+2Fc^2^)/3'
_refine_ls_weighting_scheme calc
_refine_ls_wR_factor_gt 0.1497
_refine_ls_wR_factor_ref 0.1967
_reflns_number_gt 3302
_reflns_number_total 8469
_reflns_threshold_expression >2sigma(I)
_cod_data_source_file b516283a.txt
_cod_data_source_block p
_cod_depositor_comments
;
The following automatic conversions were performed:
'_symmetry_cell_setting' value 'Monoclinic' changed to 'monoclinic'
according to '/home/saulius/struct/CIF-dictionaries/cif_core.dic'
dictionary named 'cif_core.dic' version 2.4.1 from
2010-06-29.

'_exptl_absorpt_correction_type' value 'Multi-scan' changed
to 'multi-scan' according to
'/home/saulius/struct/CIF-dictionaries/cif_core.dic' dictionary named
'cif_core.dic' version 2.4.1 from 2010-06-29.

Automatic conversion script
Id: cif_fix_enum 1527 2010-12-29 10:47:43Z saulius 
;
_cod_original_sg_symbol_H-M P2/n
_cod_database_code 7006996

loop_
_symmetry_equiv_pos_as_xyz
'x, y, z'
'-x+1/2, y, -z+1/2'
'-x, -y, -z'
'x-1/2, -y, z-1/2'

loop_
_atom_site_label
_atom_site_type_symbol
_atom_site_fract_x
_atom_site_fract_y
_atom_site_fract_z
_atom_site_U_iso_or_equiv
_atom_site_adp_type
_atom_site_occupancy
_atom_site_symmetry_multiplicity
_atom_site_calc_flag
_atom_site_refinement_flags
_atom_site_disorder_assembly
_atom_site_disorder_group
Si1 Si 0.7500 0.59512(12) 0.7500 0.0476(4) Uani 1 2 d S . .
Si2 Si 0.7500 0.12690(13) 0.7500 0.0530(4) Uani 1 2 d S . .
N1 N 0.77853(14) 0.4493(3) 0.59020(13) 0.0504(8) Uani 1 1 d . . .
N2 N 0.75697(14) 0.4983(2) 0.68920(12) 0.0470(8) Uani 1 1 d . . .
N3 N 0.90784(14) 0.2812(3) 0.71044(14) 0.0531(8) Uani 1 1 d . . .
N4 N 0.81057(13) 0.2239(2) 0.73847(14) 0.0504(8) Uani 1 1 d . . .
C1 C 0.76866(18) 0.4662(3) 0.52213(17) 0.0509(10) Uani 1 1 d . . .
C2 C 0.72194(19) 0.3992(4) 0.48004(18) 0.0581(11) Uani 1 1 d . . .
C3 C 0.7141(2) 0.4174(5) 0.4136(2) 0.0811(14) Uani 1 1 d . . .
H3A H 0.6826 0.3734 0.3852 0.097 Uiso 1 1 calc R . .
C4 C 0.7513(3) 0.4978(5) 0.3892(2) 0.0926(16) Uani 1 1 d . . .
H4A H 0.7436 0.5116 0.3447 0.111 Uiso 1 1 calc R . .
C5 C 0.8001(3) 0.5586(5) 0.4306(2) 0.0890(15) Uani 1 1 d . . .
H5A H 0.8273 0.6099 0.4135 0.107 Uiso 1 1 calc R . .
C6 C 0.8101(2) 0.5457(4) 0.4975(2) 0.0661(11) Uani 1 1 d . . .
C7 C 0.8650(2) 0.6103(4) 0.5422(2) 0.0904(15) Uani 1 1 d . . .
H7A H 0.8510 0.6185 0.5837 0.109 Uiso 1 1 calc R . .
C8 C 0.8772(4) 0.7360(6) 0.5192(3) 0.168(3) Uani 1 1 d . . .
H8A H 0.8363 0.7799 0.5128 0.251 Uiso 1 1 calc R . .
H8B H 0.8925 0.7321 0.4792 0.251 Uiso 1 1 calc R . .
H8C H 0.9104 0.7741 0.5515 0.251 Uiso 1 1 calc R . .
C9 C 0.9293(3) 0.5398(7) 0.5558(4) 0.185(3) Uani 1 1 d . . .
H9A H 0.9207 0.4630 0.5709 0.278 Uiso 1 1 calc R . .
H9B H 0.9618 0.5789 0.5883 0.278 Uiso 1 1 calc R . .
H9C H 0.9462 0.5328 0.5166 0.278 Uiso 1 1 calc R . .
C10 C 0.6832(2) 0.3042(4) 0.5053(2) 0.0729(12) Uani 1 1 d . . .
H10A H 0.6837 0.3224 0.5508 0.087 Uiso 1 1 calc R . .
C11 C 0.6103(2) 0.2972(5) 0.4704(3) 0.127(2) Uani 1 1 d . . .
H11A H 0.5893 0.3719 0.4728 0.191 Uiso 1 1 calc R . .
H11B H 0.5879 0.2385 0.4906 0.191 Uiso 1 1 calc R . .
H11C H 0.6079 0.2768 0.4257 0.191 Uiso 1 1 calc R . .
C12 C 0.7172(3) 0.1862(5) 0.5039(3) 0.126(2) Uani 1 1 d . . .
H12A H 0.7628 0.1919 0.5267 0.190 Uiso 1 1 calc R . .
H12B H 0.7158 0.1638 0.4597 0.190 Uiso 1 1 calc R . .
H12C H 0.6945 0.1283 0.5244 0.190 Uiso 1 1 calc R . .
C13 C 0.74697(17) 0.5158(3) 0.62497(17) 0.0430(9) Uani 1 1 d . . .
C14 C 0.6976(2) 0.6060(3) 0.59290(16) 0.0520(10) Uani 1 1 d . . .
C15 C 0.6317(2) 0.5773(4) 0.5752(2) 0.0787(13) Uani 1 1 d . . .
H15A H 0.6179 0.5022 0.5836 0.094 Uiso 1 1 calc R . .
C16 C 0.5849(3) 0.6578(7) 0.5450(3) 0.115(2) Uani 1 1 d . . .
H16A H 0.5401 0.6365 0.5331 0.138 Uiso 1 1 calc R . .
C17 C 0.6040(4) 0.7672(8) 0.5328(3) 0.126(3) Uani 1 1 d . . .
H17A H 0.5726 0.8206 0.5116 0.151 Uiso 1 1 calc R . .
C18 C 0.6685(4) 0.7998(5) 0.5511(3) 0.117(2) Uani 1 1 d . . .
H18A H 0.6811 0.8761 0.5434 0.141 Uiso 1 1 calc R . .
C19 C 0.7168(3) 0.7192(4) 0.5817(2) 0.0811(14) Uani 1 1 d . . .
H19A H 0.7612 0.7417 0.5944 0.097 Uiso 1 1 calc R . .
C20 C 0.6752(2) 0.6921(4) 0.73685(18) 0.0726(13) Uani 1 1 d . . .
H20A H 0.6892 0.7726 0.7394 0.109 Uiso 1 1 calc R . .
H20B H 0.6500 0.6766 0.7696 0.109 Uiso 1 1 calc R . .
H20C H 0.6480 0.6769 0.6948 0.109 Uiso 1 1 calc R . .
C21 C 0.97713(18) 0.2790(4) 0.71235(19) 0.0542(10) Uani 1 1 d . . .
C22 C 1.01993(19) 0.3514(4) 0.75601(19) 0.0614(11) Uani 1 1 d . . .
C23 C 1.0867(2) 0.3592(4) 0.7514(2) 0.0818(14) Uani 1 1 d . . .
H23A H 1.1155 0.4070 0.7803 0.098 Uiso 1 1 calc R . .
C24 C 1.1108(2) 0.2983(5) 0.7054(3) 0.0933(16) Uani 1 1 d . . .
H24A H 1.1554 0.3051 0.7030 0.112 Uiso 1 1 calc R . .
C25 C 1.0689(2) 0.2272(4) 0.6628(2) 0.0824(14) Uani 1 1 d . . .
H25A H 1.0859 0.1861 0.6316 0.099 Uiso 1 1 calc R . .
C26 C 1.0014(2) 0.2147(4) 0.6648(2) 0.0663(12) Uani 1 1 d . . .
C27 C 0.9569(2) 0.1384(5) 0.6169(2) 0.0890(14) Uani 1 1 d . . .
H27A H 0.9182 0.1186 0.6354 0.107 Uiso 1 1 calc R . .
C28 C 0.9307(3) 0.2042(6) 0.5535(3) 0.147(3) Uani 1 1 d . . .
H28A H 0.9098 0.2759 0.5626 0.220 Uiso 1 1 calc R . .
H28B H 0.8987 0.1562 0.5252 0.220 Uiso 1 1 calc R . .
H28C H 0.9671 0.2218 0.5328 0.220 Uiso 1 1 calc R . .
C29 C 0.9892(3) 0.0232(6) 0.6032(3) 0.161(3) Uani 1 1 d . . .
H29A H 1.0044 -0.0184 0.6431 0.241 Uiso 1 1 calc R . .
H29B H 1.0265 0.0392 0.5833 0.241 Uiso 1 1 calc R . .
H29C H 0.9571 -0.0239 0.5744 0.241 Uiso 1 1 calc R . .
C30 C 0.9955(2) 0.4231(4) 0.8068(2) 0.0707(12) Uani 1 1 d . . .
H30A H 0.9484 0.4034 0.8043 0.085 Uiso 1 1 calc R . .
C31 C 0.9995(3) 0.5555(5) 0.7931(3) 0.1099(17) Uani 1 1 d . . .
H31A H 0.9748 0.5724 0.7502 0.165 Uiso 1 1 calc R . .
H31B H 1.0453 0.5777 0.7965 0.165 Uiso 1 1 calc R . .
H31C H 0.9809 0.5989 0.8242 0.165 Uiso 1 1 calc R . .
C32 C 1.0329(2) 0.3977(5) 0.8754(2) 0.0987(16) Uani 1 1 d . . .
H32A H 1.0296 0.3157 0.8845 0.148 Uiso 1 1 calc R . .
H32B H 1.0138 0.4427 0.9055 0.148 Uiso 1 1 calc R . .
H32C H 1.0790 0.4187 0.8796 0.148 Uiso 1 1 calc R . .
C33 C 0.87652(17) 0.2097(3) 0.74291(17) 0.0464(9) Uani 1 1 d . . .
C34 C 0.91344(18) 0.1168(3) 0.7863(2) 0.0564(10) Uani 1 1 d . . .
C35 C 0.9289(2) 0.0101(4) 0.7621(3) 0.0920(16) Uani 1 1 d . . .
H35A H 0.9176 -0.0034 0.7177 0.110 Uiso 1 1 calc R . .
C36 C 0.9606(3) -0.0769(5) 0.8025(4) 0.126(3) Uani 1 1 d . . .
H36A H 0.9703 -0.1484 0.7854 0.151 Uiso 1 1 calc R . .
C37 C 0.9778(3) -0.0576(7) 0.8678(5) 0.137(3) Uani 1 1 d . . .
H37A H 1.0001 -0.1155 0.8950 0.164 Uiso 1 1 calc R . .
C38 C 0.9622(3) 0.0478(6) 0.8934(3) 0.124(2) Uani 1 1 d . . .
H38A H 0.9732 0.0608 0.9379 0.148 Uiso 1 1 calc R . .
C39 C 0.9297(2) 0.1344(4) 0.8520(2) 0.0895(15) Uani 1 1 d . . .
H39A H 0.9188 0.2052 0.8692 0.107 Uiso 1 1 calc R . .
C40 C 0.7307(2) 0.0305(4) 0.6771(2) 0.0820(14) Uani 1 1 d . . .
H40A H 0.7345 -0.0502 0.6904 0.123 Uiso 1 1 calc R . .
H40B H 0.7616 0.0463 0.6496 0.123 Uiso 1 1 calc R . .
H40C H 0.6861 0.0457 0.6537 0.123 Uiso 1 1 calc R . .
C41 C 1.1573(3) -0.1821(6) 0.6334(3) 0.139(2) Uani 1 1 d . . .
H41A H 1.1932 -0.1964 0.6107 0.167 Uiso 1 1 calc R . .
H41B H 1.1384 -0.1055 0.6207 0.167 Uiso 1 1 calc R . .
C42 C 1.1055(4) -0.2741(7) 0.6170(3) 0.151(3) Uani 1 1 d . . .
H42A H 1.0628 -0.2395 0.5971 0.181 Uiso 1 1 calc R . .
H42B H 1.1178 -0.3305 0.5870 0.181 Uiso 1 1 calc R . .
C43 C 1.1017(4) -0.3284(8) 0.6756(4) 0.196(4) Uani 1 1 d . . .
H43A H 1.0579 -0.3154 0.6852 0.235 Uiso 1 1 calc R . .
H43B H 1.1082 -0.4123 0.6722 0.235 Uiso 1 1 calc R . .
C44 C 1.1492(5) -0.2836(8) 0.7236(3) 0.196(4) Uani 1 1 d . . .
H44A H 1.1819 -0.3438 0.7399 0.235 Uiso 1 1 calc R . .
H44B H 1.1290 -0.2584 0.7591 0.235 Uiso 1 1 calc R . .
C45 C 1.1449(3) 0.0077(6) 0.8154(3) 0.1164(19) Uani 1 1 d . . .
H45A H 1.1328 -0.0702 0.8275 0.140 Uiso 1 1 calc R . .
H45B H 1.1151 0.0295 0.7751 0.140 Uiso 1 1 calc R . .
C46 C 1.1393(3) 0.0917(6) 0.8663(4) 0.143(2) Uani 1 1 d . . .
H46A H 1.1040 0.1478 0.8509 0.172 Uiso 1 1 calc R . .
H46B H 1.1300 0.0518 0.9041 0.172 Uiso 1 1 calc R . .
C47 C 1.2035(4) 0.1494(7) 0.8815(4) 0.178(3) Uani 1 1 d . . .
H47A H 1.1978 0.2329 0.8731 0.214 Uiso 1 1 calc R . .
H47B H 1.2232 0.1389 0.9272 0.214 Uiso 1 1 calc R . .
C48 C 1.2438(3) 0.1041(7) 0.8453(4) 0.181(4) Uani 1 1 d . . .
H48A H 1.2847 0.0766 0.8731 0.217 Uiso 1 1 calc R . .
H48B H 1.2552 0.1641 0.8168 0.217 Uiso 1 1 calc R . .
Li1 Li 0.8255(3) 0.3634(6) 0.6696(3) 0.0628(18) Uani 1 1 d . . .
Li2 Li 0.7500 0.3605(8) 0.7500 0.060(2) Uani 1 2 d S . .
Li3 Li 1.2500 -0.0895(13) 0.7500 0.113(4) Uani 1 2 d S . .
O1 O 1.18171(19) -0.1862(4) 0.70074(18) 0.1194(13) Uani 1 1 d . . .
O2 O 1.21108(19) 0.0085(4) 0.80739(18) 0.1176(13) Uani 1 1 d . . .

loop_
_atom_site_aniso_label
_atom_site_aniso_U_11
_atom_site_aniso_U_22
_atom_site_aniso_U_33
_atom_site_aniso_U_23
_atom_site_aniso_U_13
_atom_site_aniso_U_12
Si1 0.0582(10) 0.0408(9) 0.0434(8) 0.000 0.0098(7) 0.000
Si2 0.0427(9) 0.0394(9) 0.0763(10) 0.000 0.0108(8) 0.000
N1 0.0475(19) 0.059(2) 0.0441(18) -0.0046(15) 0.0071(15) 0.0099(16)
N2 0.060(2) 0.0442(18) 0.0348(16) -0.0008(13) 0.0061(15) 0.0048(15)
N3 0.0408(19) 0.063(2) 0.0556(19) 0.0128(17) 0.0111(16) 0.0038(16)
N4 0.0365(18) 0.0435(19) 0.070(2) 0.0020(15) 0.0085(16) 0.0047(14)
C1 0.044(2) 0.063(3) 0.047(2) -0.003(2) 0.012(2) 0.011(2)
C2 0.052(3) 0.072(3) 0.050(2) -0.007(2) 0.010(2) 0.009(2)
C3 0.082(3) 0.107(4) 0.049(3) -0.012(3) -0.001(2) 0.006(3)
C4 0.106(4) 0.121(5) 0.053(3) 0.004(3) 0.023(3) 0.011(4)
C5 0.095(4) 0.105(4) 0.079(3) 0.012(3) 0.045(3) -0.002(3)
C6 0.069(3) 0.073(3) 0.060(3) -0.001(2) 0.023(2) 0.001(2)
C7 0.079(4) 0.097(4) 0.101(4) -0.004(3) 0.032(3) -0.029(3)
C8 0.209(8) 0.137(6) 0.157(6) 0.012(5) 0.038(5) -0.096(6)
C9 0.071(4) 0.205(8) 0.264(9) -0.035(7) -0.001(5) -0.009(5)
C10 0.067(3) 0.084(3) 0.063(3) -0.008(2) 0.004(2) -0.005(3)
C11 0.078(4) 0.151(5) 0.139(5) 0.010(4) -0.012(4) -0.031(4)
C12 0.140(5) 0.090(4) 0.152(5) 0.005(4) 0.040(4) 0.006(4)
C13 0.040(2) 0.037(2) 0.050(2) -0.0019(18) 0.0040(18) -0.0028(17)
C14 0.065(3) 0.053(3) 0.038(2) 0.0003(18) 0.009(2) 0.015(2)
C15 0.062(3) 0.086(3) 0.081(3) -0.009(3) -0.004(3) 0.020(3)
C16 0.093(4) 0.154(6) 0.086(4) -0.010(4) -0.010(3) 0.064(5)
C17 0.162(7) 0.143(7) 0.068(4) 0.017(4) 0.013(4) 0.102(7)
C18 0.201(7) 0.081(4) 0.077(4) 0.020(3) 0.045(5) 0.063(5)
C19 0.108(4) 0.063(3) 0.076(3) 0.009(3) 0.029(3) 0.016(3)
C20 0.092(3) 0.068(3) 0.060(2) -0.003(2) 0.022(2) 0.022(3)
C21 0.038(2) 0.068(3) 0.058(2) 0.016(2) 0.014(2) 0.005(2)
C22 0.044(2) 0.075(3) 0.065(3) 0.017(2) 0.012(2) 0.006(2)
C23 0.048(3) 0.107(4) 0.089(3) 0.014(3) 0.012(3) -0.007(3)
C24 0.052(3) 0.128(5) 0.106(4) 0.023(4) 0.031(3) 0.006(3)
C25 0.069(3) 0.101(4) 0.085(3) 0.014(3) 0.035(3) 0.015(3)
C26 0.057(3) 0.083(3) 0.062(3) 0.012(2) 0.019(2) 0.006(2)
C27 0.089(4) 0.103(4) 0.080(3) -0.009(3) 0.029(3) 0.012(3)
C28 0.138(6) 0.208(7) 0.083(4) -0.001(4) -0.002(4) -0.013(5)
C29 0.152(6) 0.134(6) 0.202(7) -0.067(5) 0.052(5) 0.021(5)
C30 0.052(3) 0.084(3) 0.075(3) -0.002(3) 0.011(2) -0.006(2)
C31 0.109(4) 0.093(4) 0.129(4) 0.010(4) 0.029(4) 0.019(3)
C32 0.107(4) 0.111(4) 0.073(3) -0.008(3) 0.007(3) -0.001(3)
C33 0.039(2) 0.041(2) 0.058(2) -0.0012(19) 0.0074(19) -0.0004(18)
C34 0.039(2) 0.048(3) 0.082(3) 0.016(2) 0.012(2) -0.0003(19)
C35 0.090(4) 0.066(3) 0.133(4) 0.025(3) 0.051(3) 0.027(3)
C36 0.101(5) 0.073(4) 0.220(8) 0.064(5) 0.072(6) 0.033(4)
C37 0.058(4) 0.120(6) 0.226(9) 0.109(7) 0.019(5) 0.019(4)
C38 0.089(4) 0.130(5) 0.130(5) 0.062(5) -0.028(4) -0.019(4)
C39 0.090(4) 0.080(3) 0.084(3) 0.031(3) -0.015(3) -0.005(3)
C40 0.069(3) 0.060(3) 0.119(4) -0.023(3) 0.022(3) -0.003(2)
C41 0.134(6) 0.170(7) 0.108(5) 0.031(5) 0.014(4) -0.032(5)
C42 0.160(7) 0.177(7) 0.102(5) 0.011(5) -0.004(5) -0.038(6)
C43 0.217(9) 0.251(10) 0.106(5) 0.015(6) 0.000(6) -0.114(8)
C44 0.246(10) 0.223(9) 0.102(5) 0.036(6) -0.002(6) -0.122(8)
C45 0.077(4) 0.138(5) 0.139(5) -0.009(4) 0.034(4) -0.015(4)
C46 0.122(6) 0.125(5) 0.205(7) -0.026(5) 0.087(5) -0.006(4)
C47 0.152(7) 0.202(8) 0.198(8) -0.086(6) 0.076(6) -0.060(7)
C48 0.110(5) 0.200(8) 0.250(9) -0.105(7) 0.075(6) -0.069(6)
Li1 0.048(4) 0.080(5) 0.058(4) 0.003(4) 0.003(3) 0.015(4)
Li2 0.064(6) 0.058(6) 0.060(5) 0.000 0.016(5) 0.000
Li3 0.096(9) 0.146(12) 0.100(9) 0.000 0.029(8) 0.000
O1 0.129(3) 0.149(4) 0.076(2) 0.005(2) 0.010(2) -0.037(3)
O2 0.081(3) 0.137(3) 0.144(3) -0.039(3) 0.044(2) -0.016(2)

loop_
_atom_type_symbol
_atom_type_description
_atom_type_scat_dispersion_real
_atom_type_scat_dispersion_imag
_atom_type_scat_source
C C 0.0033 0.0016 'International Tables Vol C Tables 4.2.6.8 and 6.1.1.4'
H H 0.0000 0.0000 'International Tables Vol C Tables 4.2.6.8 and 6.1.1.4'
Li Li -0.0003 0.0001 'International Tables Vol C Tables 4.2.6.8 and 6.1.1.4'
N N 0.0061 0.0033 'International Tables Vol C Tables 4.2.6.8 and 6.1.1.4'
O O 0.0106 0.0060 'International Tables Vol C Tables 4.2.6.8 and 6.1.1.4'
Si Si 0.0817 0.0704 'International Tables Vol C Tables 4.2.6.8 and 6.1.1.4'

loop_
_geom_angle_atom_site_label_1
_geom_angle_atom_site_label_2
_geom_angle_atom_site_label_3
_geom_angle
_geom_angle_site_symmetry_1
_geom_angle_site_symmetry_3
_geom_angle_publ_flag
N2 Si1 N2 100.1(2) 2_656 . ?
N2 Si1 C20 107.42(16) 2_656 . ?
N2 Si1 C20 117.57(15) . . ?
N2 Si1 C20 117.57(15) 2_656 2_656 ?
N2 Si1 C20 107.42(16) . 2_656 ?
C20 Si1 C20 107.2(3) . 2_656 ?
N2 Si1 Li2 50.06(10) 2_656 . ?
N2 Si1 Li2 50.06(10) . . ?
C20 Si1 Li2 126.41(14) . . ?
C20 Si1 Li2 126.41(14) 2_656 . ?
N4 Si2 N4 99.7(2) . 2_656 ?
N4 Si2 C40 117.44(16) . 2_656 ?
N4 Si2 C40 107.41(16) 2_656 2_656 ?
N4 Si2 C40 107.41(16) . . ?
N4 Si2 C40 117.44(16) 2_656 . ?
C40 Si2 C40 107.7(3) 2_656 . ?
N4 Si2 Li2 49.87(10) . . ?
N4 Si2 Li2 49.87(10) 2_656 . ?
C40 Si2 Li2 126.14(15) 2_656 . ?
C40 Si2 Li2 126.14(15) . . ?
C13 N1 C1 120.1(3) . . ?
C13 N1 Li1 91.3(3) . . ?
C1 N1 Li1 148.5(3) . . ?
C13 N2 Si1 129.6(2) . . ?
C13 N2 Li2 136.8(3) . . ?
Si1 N2 Li2 89.9(2) . . ?
C13 N2 Li1 83.3(3) . . ?
Si1 N2 Li1 138.7(2) . . ?
Li2 N2 Li1 73.1(2) . . ?
C33 N3 C21 124.8(3) . . ?
C33 N3 Li1 93.2(3) . . ?
C21 N3 Li1 141.9(3) . . ?
C33 N4 Si2 131.1(2) . . ?
C33 N4 Li2 135.4(3) . . ?
Si2 N4 Li2 90.0(2) . . ?
C33 N4 Li1 81.9(3) . . ?
Si2 N4 Li1 139.2(2) . . ?
Li2 N4 Li1 72.5(2) . . ?
C2 C1 C6 120.3(3) . . ?
C2 C1 N1 120.3(3) . . ?
C6 C1 N1 119.2(3) . . ?
C3 C2 C1 118.7(4) . . ?
C3 C2 C10 120.3(4) . . ?
C1 C2 C10 120.9(3) . . ?
C4 C3 C2 121.7(5) . . ?
C3 C4 C5 119.4(4) . . ?
C4 C5 C6 121.8(5) . . ?
C5 C6 C1 117.9(4) . . ?
C5 C6 C7 121.2(4) . . ?
C1 C6 C7 120.9(4) . . ?
C6 C7 C9 111.5(5) . . ?
C6 C7 C8 114.0(5) . . ?
C9 C7 C8 111.1(5) . . ?
C2 C10 C12 110.7(4) . . ?
C2 C10 C11 113.7(4) . . ?
C12 C10 C11 110.6(4) . . ?
N1 C13 N2 119.2(3) . . ?
N1 C13 C14 120.5(3) . . ?
N2 C13 C14 120.3(3) . . ?
N1 C13 Li1 55.9(2) . . ?
N2 C13 Li1 63.3(2) . . ?
C14 C13 Li1 176.1(3) . . ?
C15 C14 C19 118.5(4) . . ?
C15 C14 C13 119.7(4) . . ?
C19 C14 C13 121.8(4) . . ?
C14 C15 C16 121.3(5) . . ?
C17 C16 C15 120.0(6) . . ?
C16 C17 C18 120.5(7) . . ?
C17 C18 C19 120.3(7) . . ?
C14 C19 C18 119.4(5) . . ?
C22 C21 N3 119.8(4) . . ?
C22 C21 C26 120.5(4) . . ?
N3 C21 C26 119.2(4) . . ?
C23 C22 C21 118.8(4) . . ?
C23 C22 C30 119.2(4) . . ?
C21 C22 C30 122.0(3) . . ?
C24 C23 C22 121.4(5) . . ?
C23 C24 C25 119.9(4) . . ?
C24 C25 C26 121.7(5) . . ?
C25 C26 C21 117.7(4) . . ?
C25 C26 C27 120.4(4) . . ?
C21 C26 C27 121.8(4) . . ?
C26 C27 C29 113.7(4) . . ?
C26 C27 C28 111.1(4) . . ?
C29 C27 C28 110.2(5) . . ?
C22 C30 C32 113.3(4) . . ?
C22 C30 C31 111.1(4) . . ?
C32 C30 C31 109.1(4) . . ?
N3 C33 N4 118.7(3) . . ?
N3 C33 C34 121.1(3) . . ?
N4 C33 C34 120.1(3) . . ?
N3 C33 Li1 54.0(2) . . ?
N4 C33 Li1 64.8(2) . . ?
C34 C33 Li1 175.1(3) . . ?
C39 C34 C35 118.4(4) . . ?
C39 C34 C33 120.0(4) . . ?
C35 C34 C33 121.6(4) . . ?
C36 C35 C34 121.4(6) . . ?
C37 C36 C35 119.8(7) . . ?
C36 C37 C38 120.1(7) . . ?
C37 C38 C39 119.5(6) . . ?
C34 C39 C38 120.9(5) . . ?
O1 C41 C42 107.4(5) . . ?
C43 C42 C41 106.0(6) . . ?
C44 C43 C42 109.4(7) . . ?
C43 C44 O1 110.7(6) . . ?
O2 C45 C46 108.0(5) . . ?
C47 C46 C45 104.8(5) . . ?
C48 C47 C46 109.6(6) . . ?
C47 C48 O2 109.9(6) . . ?
N3 Li1 N1 144.9(4) . . ?
N3 Li1 N2 141.4(3) . . ?
N1 Li1 N2 66.2(2) . . ?
N3 Li1 N4 66.0(2) . . ?
N1 Li1 N4 142.2(3) . . ?
N2 Li1 N4 101.6(3) . . ?
N3 Li1 C13 162.4(4) . . ?
N1 Li1 C13 32.84(14) . . ?
N2 Li1 C13 33.38(13) . . ?
N4 Li1 C13 126.8(3) . . ?
N3 Li1 C33 32.74(15) . . ?
N1 Li1 C33 162.5(4) . . ?
N2 Li1 C33 126.8(3) . . ?
N4 Li1 C33 33.29(14) . . ?
C13 Li1 C33 158.4(3) . . ?
N3 Li1 Li2 106.9(3) . . ?
N1 Li1 Li2 108.2(3) . . ?
N2 Li1 Li2 51.1(2) . . ?
N4 Li1 Li2 50.5(2) . . ?
C13 Li1 Li2 79.6(3) . . ?
C33 Li1 Li2 78.8(3) . . ?
N4 Li2 N4 80.2(4) 2_656 . ?
N4 Li2 N2 112.84(11) 2_656 2_656 ?
N4 Li2 N2 141.55(11) . 2_656 ?
N4 Li2 N2 141.55(11) 2_656 . ?
N4 Li2 N2 112.84(11) . . ?
N2 Li2 N2 80.0(4) 2_656 . ?
N4 Li2 Li1 57.03(19) 2_656 2_656 ?
N4 Li2 Li1 124.3(4) . 2_656 ?
N2 Li2 Li1 55.81(18) 2_656 2_656 ?
N2 Li2 Li1 122.8(4) . 2_656 ?
N4 Li2 Li1 124.3(4) 2_656 . ?
N4 Li2 Li1 57.03(19) . . ?
N2 Li2 Li1 122.8(4) 2_656 . ?
N2 Li2 Li1 55.81(18) . . ?
Li1 Li2 Li1 178.5(5) 2_656 . ?
N4 Li2 Si2 40.12(19) 2_656 . ?
N4 Li2 Si2 40.12(19) . . ?
N2 Li2 Si2 139.99(18) 2_656 . ?
N2 Li2 Si2 139.99(18) . . ?
Li1 Li2 Si2 90.7(3) 2_656 . ?
Li1 Li2 Si2 90.7(3) . . ?
N4 Li2 Si1 139.88(19) 2_656 . ?
N4 Li2 Si1 139.88(19) . . ?
N2 Li2 Si1 40.01(18) 2_656 . ?
N2 Li2 Si1 40.01(18) . . ?
Li1 Li2 Si1 89.3(3) 2_656 . ?
Li1 Li2 Si1 89.3(3) . . ?
Si2 Li2 Si1 180.0 . . ?
O1 Li3 O1 109.5(8) . 2_756 ?
O1 Li3 O2 108.83(17) . . ?
O1 Li3 O2 110.09(17) 2_756 . ?
O1 Li3 O2 110.09(17) . 2_756 ?
O1 Li3 O2 108.83(17) 2_756 2_756 ?
O2 Li3 O2 109.5(8) . 2_756 ?
C41 O1 C44 105.9(5) . . ?
C41 O1 Li3 126.7(5) . . ?
C44 O1 Li3 127.2(5) . . ?
C45 O2 C48 106.9(4) . . ?
C45 O2 Li3 127.3(4) . . ?
C48 O2 Li3 125.6(5) . . ?

loop_
_geom_bond_atom_site_label_1
_geom_bond_atom_site_label_2
_geom_bond_distance
_geom_bond_site_symmetry_2
_geom_bond_publ_flag
Si1 N2 1.719(3) 2_656 ?
Si1 N2 1.719(3) . ?
Si1 C20 1.861(4) . ?
Si1 C20 1.861(4) 2_656 ?
Si1 Li2 2.673(10) . ?
Si2 N4 1.716(3) . ?
Si2 N4 1.716(3) 2_656 ?
Si2 C40 1.863(4) 2_656 ?
Si2 C40 1.863(4) . ?
Si2 Li2 2.663(10) . ?
N1 C13 1.313(4) . ?
N1 C1 1.419(4) . ?
N1 Li1 2.004(7) . ?
N2 C13 1.341(4) . ?
N2 Li2 2.050(8) . ?
N2 Li1 2.178(7) . ?
N3 C33 1.313(4) . ?
N3 C21 1.411(4) . ?
N3 Li1 1.965(7) . ?
N4 C33 1.344(4) . ?
N4 Li2 2.036(8) . ?
N4 Li1 2.215(7) . ?
C1 C2 1.391(5) . ?
C1 C6 1.412(5) . ?
C2 C3 1.390(5) . ?
C2 C10 1.503(5) . ?
C3 C4 1.360(6) . ?
C4 C5 1.372(6) . ?
C5 C6 1.388(6) . ?
C6 C7 1.501(6) . ?
C7 C9 1.518(7) . ?
C7 C8 1.549(7) . ?
C10 C12 1.517(6) . ?
C10 C11 1.523(6) . ?
C13 C14 1.501(5) . ?
C13 Li1 2.421(7) . ?
C14 C15 1.364(5) . ?
C14 C19 1.382(5) . ?
C15 C16 1.383(7) . ?
C16 C17 1.348(9) . ?
C17 C18 1.349(8) . ?
C18 C19 1.405(7) . ?
C21 C22 1.400(5) . ?
C21 C26 1.412(5) . ?
C22 C23 1.394(5) . ?
C22 C30 1.511(5) . ?
C23 C24 1.363(6) . ?
C24 C25 1.371(6) . ?
C25 C26 1.399(6) . ?
C26 C27 1.493(6) . ?
C27 C29 1.525(7) . ?
C27 C28 1.529(7) . ?
C30 C32 1.518(5) . ?
C30 C31 1.542(6) . ?
C33 C34 1.496(5) . ?
C33 Li1 2.424(7) . ?
C34 C39 1.371(5) . ?
C34 C35 1.380(6) . ?
C35 C36 1.379(7) . ?
C36 C37 1.364(9) . ?
C37 C38 1.382(9) . ?
C38 C39 1.391(7) . ?
C41 O1 1.405(6) . ?
C41 C42 1.481(8) . ?
C42 C43 1.398(8) . ?
C43 C44 1.351(8) . ?
C44 O1 1.428(7) . ?
C45 O2 1.399(5) . ?
C45 C46 1.459(7) . ?
C46 C47 1.444(8) . ?
C47 C48 1.339(8) . ?
C48 O2 1.431(7) . ?
Li1 Li2 2.519(6) . ?
Li2 N4 2.036(8) 2_656 ?
Li2 N2 2.050(8) 2_656 ?
Li2 Li1 2.519(6) 2_656 ?
Li3 O1 1.909(10) . ?
Li3 O1 1.909(10) 2_756 ?
Li3 O2 1.935(10) . ?
Li3 O2 1.935(10) 2_756 ?
